data_7009499
loop_
_publ_author_name
'Gardinier, James R.'
'Gabba\"i, Fran\,cois P.'

_publ_section_title
;
 Interaction of benzene and 1,2-bis(chloromercurio)tetrafluorobenzene.
 Supramolecular frameworks based on
 Hg&#x200A;&#x200A;&#x00B7;&#x2005;&#x00B7;&#x2005;&#x00B7;&#x200A;&#x200A;Cl,
 Hg&#x200A;&#x200A;&#x00B7;&#x2005;&#x00B7;&#x2005;&#x00B7;&#x200A;&#x200A;F,
 Hg&#x200A;&#x200A;&#x00B7;&#x2005;&#x00B7;&#x2005;&#x00B7;&#x200A;&#x200A;\p
 and \p--\p interactions
;
_journal_issue 16
_journal_name_full 'Journal of the Chemical Society, Dalton Transactions'
_journal_page_first 2861
_journal_paper_doi 10.1039/b001420f
_journal_year 2000
_chemical_formula_moiety C6F4Hg2Cl2-1.5(C6H6)
_chemical_formula_sum 'C15 H9 Cl2 F4 Hg2'
_chemical_formula_weight 737.30
_chemical_name_common C6F4Hg2Cl2-1.5benzene
_chemical_name_systematic
; 
 ? 
;
_space_group_IT_number 14
_symmetry_space_group_name_Hall '-P 2ybc'
_symmetry_space_group_name_H-M 'P 1 21/c 1'
_atom_sites_solution_hydrogens geom
_atom_sites_solution_primary direct
_atom_sites_solution_secondary difmap
_audit_creation_method SHELXL-97
_cell_angle_alpha 90.00
_cell_angle_beta 99.195(2)
_cell_angle_gamma 90.00
_cell_formula_units_Z 4
_cell_length_a 7.9488(7)
_cell_length_b 32.206(3)
_cell_length_c 6.6881(6)
_cell_measurement_temperature 90(2)
_cell_measurement_theta_max 25
_cell_measurement_theta_min 2.53
_cell_volume 1690.1(3)
_computing_cell_refinement 'Bruker SMART '
_computing_data_collection 'Bruker SMART '
_computing_data_reduction 'Bruker SHELXTL'
_computing_molecular_graphics 'Bruker SHELXTL'
_computing_publication_material 'Bruker SHELXTL'
_computing_structure_refinement 'SHELXL-97 (Sheldrick, 1997)'
_computing_structure_solution 'SHELXS-97 (Sheldrick, 1990)'
_diffrn_ambient_temperature 90(2)
_diffrn_measured_fraction_theta_full 0.996
_diffrn_measured_fraction_theta_max 0.996
_diffrn_measurement_device_type 'CCD area detector '
_diffrn_measurement_method 'omega scan '
_diffrn_radiation_monochromator graphite
_diffrn_radiation_source 'fine-focus sealed tube'
_diffrn_radiation_type MoK\a
_diffrn_radiation_wavelength 0.71073
_diffrn_reflns_av_R_equivalents 0.0867
_diffrn_reflns_av_sigmaI/netI 0.0625
_diffrn_reflns_limit_h_max 9
_diffrn_reflns_limit_h_min -8
_diffrn_reflns_limit_k_max 33
_diffrn_reflns_limit_k_min -38
_diffrn_reflns_limit_l_max 7
_diffrn_reflns_limit_l_min -7
_diffrn_reflns_number 8768
_diffrn_reflns_theta_full 25.00
_diffrn_reflns_theta_max 25.00
_diffrn_reflns_theta_min 2.53
_exptl_absorpt_coefficient_mu 18.493
_exptl_absorpt_correction_T_max 0.90
_exptl_absorpt_correction_T_min 0.16
_exptl_absorpt_correction_type psi-scan
_exptl_crystal_colour colorless
_exptl_crystal_density_diffrn 2.898
_exptl_crystal_density_method 'not measured'
_exptl_crystal_description plates
_exptl_crystal_F_000 1316
_exptl_crystal_size_max 0.70
_exptl_crystal_size_mid 0.10
_exptl_crystal_size_min 0.07
_refine_diff_density_max 6.269
_refine_diff_density_min -1.591
_refine_diff_density_rms 0.390
_refine_ls_extinction_method none
_refine_ls_goodness_of_fit_ref 1.058
_refine_ls_hydrogen_treatment mixed
_refine_ls_matrix_type full
_refine_ls_number_parameters 208
_refine_ls_number_reflns 2961
_refine_ls_number_restraints 72
_refine_ls_restrained_S_all 1.050
_refine_ls_R_factor_all 0.0519
_refine_ls_R_factor_gt 0.0455
_refine_ls_shift/su_max 0.001
_refine_ls_shift/su_mean 0.000
_refine_ls_structure_factor_coef Fsqd
_refine_ls_weighting_details 'calc w=1/[\s^2^(Fo^2^)+(0.0644P)^2^+0.0000P] where P=(Fo^2^+2Fc^2^)/3'
_refine_ls_weighting_scheme calc
_refine_ls_wR_factor_gt 0.1071
_refine_ls_wR_factor_ref 0.1103
_reflns_number_gt 2508
_reflns_number_total 2961
_reflns_threshold_expression >2sigma(I)
_cod_data_source_file b001420f.txt
_cod_data_source_block compound3
_cod_original_cell_volume 1690.2(3)
_cod_database_code 7009499

loop_
_symmetry_equiv_pos_as_xyz
'x, y, z'
'-x, y+1/2, -z+1/2'
'-x, -y, -z'
'x, -y-1/2, z-1/2'

loop_
_atom_site_label
_atom_site_type_symbol
_atom_site_fract_x
_atom_site_fract_y
_atom_site_fract_z
_atom_site_U_iso_or_equiv
_atom_site_adp_type
_atom_site_occupancy
_atom_site_symmetry_multiplicity
_atom_site_calc_flag
_atom_site_refinement_flags
_atom_site_disorder_assembly
_atom_site_disorder_group
Hg1 Hg 0.71738(5) 0.290598(12) 0.11291(5) 0.01871(15) Uani 1 1 d . . .
Hg2 Hg 0.47938(5) 0.318868(12) 0.51525(5) 0.01956(15) Uani 1 1 d . . .
Cl1 Cl 0.8316(3) 0.22467(8) 0.0958(4) 0.0215(5) Uani 1 1 d . . .
Cl2 Cl 0.3969(3) 0.27136(8) 0.7429(4) 0.0236(6) Uani 1 1 d . . .
F3 F 0.4285(8) 0.41410(19) 0.4895(9) 0.0273(14) Uani 1 1 d . . .
F4 F 0.4742(8) 0.47084(19) 0.2048(9) 0.0334(15) Uani 1 1 d . . .
F5 F 0.6214(8) 0.44818(19) -0.1181(9) 0.0331(15) Uani 1 1 d . . .
F6 F 0.7171(7) 0.36908(18) -0.1628(8) 0.0248(13) Uani 1 1 d . . .
C1 C 0.6220(14) 0.3493(3) 0.1427(15) 0.025(2) Uani 1 1 d U . .
C2 C 0.5435(13) 0.3611(3) 0.3082(14) 0.0194(19) Uani 1 1 d U . .
C3 C 0.5001(13) 0.4017(3) 0.3272(15) 0.024(2) Uani 1 1 d U . .
C4 C 0.5238(13) 0.4311(3) 0.1864(16) 0.024(2) Uani 1 1 d U . .
C5 C 0.5968(14) 0.4205(3) 0.0206(15) 0.025(2) Uani 1 1 d U . .
C6 C 0.6424(13) 0.3791(3) 0.0032(14) 0.022(2) Uani 1 1 d U . .
C11 C 1.0953(12) 0.3201(4) 0.2654(17) 0.026(2) Uani 1 1 d U . .
H11A H 1.0969 0.2930 0.3146 0.032 Uiso 1 1 calc R . .
C12 C 1.0576(14) 0.3522(4) 0.3852(17) 0.031(2) Uani 1 1 d U . .
H12A H 1.0358 0.3468 0.5152 0.037 Uiso 1 1 calc R . .
C13 C 1.0516(15) 0.3932(4) 0.3137(17) 0.035(2) Uani 1 1 d U . .
H13A H 1.0255 0.4148 0.3955 0.042 Uiso 1 1 calc R . .
C14 C 1.0847(15) 0.4012(4) 0.1200(19) 0.040(3) Uani 1 1 d U . .
H14A H 1.0824 0.4284 0.0725 0.048 Uiso 1 1 calc R . .
C15 C 1.1203(15) 0.3698(5) 0.0005(19) 0.044(3) Uani 1 1 d U . .
H15A H 1.1388 0.3751 -0.1310 0.053 Uiso 1 1 calc R . .
C16 C 1.1299(14) 0.3270(4) 0.079(2) 0.038(3) Uani 1 1 d U . .
H16A H 1.1594 0.3052 0.0009 0.046 Uiso 1 1 calc R . .
C21 C 0.9523(16) 0.4877(4) 0.6804(17) 0.035(3) Uani 1 1 d . . .
H21A H 0.9205 0.4797 0.8026 0.042 Uiso 1 1 calc R . .
C22 C 0.8286(15) 0.4949(4) 0.5146(17) 0.032(3) Uani 1 1 d . . .
H22A H 0.7142 0.4912 0.5245 0.038 Uiso 1 1 calc R . .
C23 C 0.8752(16) 0.5077(4) 0.333(2) 0.039(3) Uani 1 1 d . . .
H23A H 0.7923 0.5131 0.2214 0.046 Uiso 1 1 calc R . .

loop_
_atom_site_aniso_label
_atom_site_aniso_U_11
_atom_site_aniso_U_22
_atom_site_aniso_U_33
_atom_site_aniso_U_23
_atom_site_aniso_U_13
_atom_site_aniso_U_12
Hg1 0.0201(2) 0.0146(2) 0.0218(2) -0.00019(14) 0.00436(16) 0.00025(15)
Hg2 0.0206(2) 0.0169(2) 0.0216(2) 0.00002(15) 0.00477(17) 0.00010(16)
Cl1 0.0227(12) 0.0167(13) 0.0255(12) -0.0029(10) 0.0052(10) 0.0004(10)
Cl2 0.0265(13) 0.0227(14) 0.0234(12) 0.0015(10) 0.0092(10) -0.0008(11)
F3 0.027(3) 0.019(3) 0.035(3) -0.001(3) 0.005(3) 0.003(3)
F4 0.043(4) 0.014(3) 0.045(4) -0.003(3) 0.010(3) 0.007(3)
F5 0.042(4) 0.021(3) 0.038(3) 0.014(3) 0.012(3) 0.003(3)
F6 0.034(3) 0.019(3) 0.024(3) 0.002(2) 0.012(3) -0.004(3)
C1 0.035(5) 0.009(4) 0.026(4) -0.001(4) -0.006(4) -0.002(4)
C2 0.020(4) 0.015(4) 0.025(4) -0.004(4) 0.008(3) -0.005(4)
C3 0.022(4) 0.019(5) 0.031(4) -0.003(4) 0.005(4) 0.002(4)
C4 0.023(5) 0.014(4) 0.035(5) 0.004(4) 0.002(4) -0.001(4)
C5 0.030(5) 0.017(4) 0.029(4) 0.004(4) 0.002(4) -0.010(4)
C6 0.026(4) 0.017(4) 0.022(4) 0.002(4) 0.001(4) 0.000(4)
C11 0.007(4) 0.032(5) 0.040(5) -0.007(4) 0.004(4) -0.007(4)
C12 0.021(4) 0.038(5) 0.033(5) -0.011(4) 0.006(4) -0.006(4)
C13 0.028(5) 0.038(5) 0.040(5) -0.016(5) 0.007(4) -0.006(5)
C14 0.028(5) 0.043(6) 0.048(5) 0.001(5) 0.003(5) -0.013(5)
C15 0.030(5) 0.061(6) 0.040(5) -0.004(5) 0.001(5) -0.013(5)
C16 0.016(4) 0.048(6) 0.050(5) -0.013(5) 0.004(4) -0.006(5)
C21 0.053(8) 0.029(6) 0.027(6) 0.006(5) 0.017(5) 0.000(6)
C22 0.032(6) 0.034(7) 0.034(6) -0.002(5) 0.018(5) -0.004(5)
C23 0.033(7) 0.030(7) 0.055(8) -0.004(6) 0.015(6) 0.000(6)

loop_
_atom_type_symbol
_atom_type_description
_atom_type_scat_dispersion_real
_atom_type_scat_dispersion_imag
_atom_type_scat_source
C C 0.0033 0.0016 'International Tables Vol C Tables 4.2.6.8 and 6.1.1.4'
H H 0.0000 0.0000 'International Tables Vol C Tables 4.2.6.8 and 6.1.1.4'
F F 0.0171 0.0103 'International Tables Vol C Tables 4.2.6.8 and 6.1.1.4'
Cl Cl 0.1484 0.1585 'International Tables Vol C Tables 4.2.6.8 and 6.1.1.4'
Hg Hg -2.3894 9.2266 'International Tables Vol C Tables 4.2.6.8 and 6.1.1.4'

loop_
_geom_angle_atom_site_label_1
_geom_angle_atom_site_label_2
_geom_angle_atom_site_label_3
_geom_angle
_geom_angle_site_symmetry_1
_geom_angle_site_symmetry_3
_geom_angle_publ_flag
C1 Hg1 Cl1 177.2(3) . . ?
C2 Hg2 Cl2 177.9(3) . . ?
C6 C1 C2 117.6(9) . . ?
C6 C1 Hg1 119.5(8) . . ?
C2 C1 Hg1 122.7(7) . . ?
C3 C2 C1 118.9(9) . . ?
C3 C2 Hg2 118.5(8) . . ?
C1 C2 Hg2 122.5(7) . . ?
C2 C3 F3 120.0(9) . . ?
C2 C3 C4 122.3(10) . . ?
F3 C3 C4 117.7(9) . . ?
F4 C4 C3 121.3(10) . . ?
F4 C4 C5 118.5(9) . . ?
C3 C4 C5 120.2(10) . . ?
F5 C5 C4 121.7(10) . . ?
F5 C5 C6 121.2(10) . . ?
C4 C5 C6 117.2(10) . . ?
C1 C6 F6 120.0(9) . . ?
C1 C6 C5 123.7(10) . . ?
F6 C6 C5 116.3(9) . . ?
C16 C11 C12 121.0(12) . . ?
C11 C12 C13 120.7(11) . . ?
C14 C13 C12 119.5(12) . . ?
C15 C14 C13 120.2(13) . . ?
C14 C15 C16 119.6(12) . . ?
C11 C16 C15 118.9(12) . . ?
C22 C21 C23 120.7(11) . 3_766 ?
C21 C22 C23 119.9(11) . . ?
C22 C23 C21 119.4(12) . 3_766 ?

loop_
_geom_bond_atom_site_label_1
_geom_bond_atom_site_label_2
_geom_bond_distance
_geom_bond_site_symmetry_2
_geom_bond_publ_flag
Hg1 C1 2.059(10) . ?
Hg1 Cl1 2.319(3) . ?
Hg2 C2 2.063(10) . ?
Hg2 Cl2 2.325(3) . ?
F3 C3 1.364(12) . ?
F4 C4 1.349(12) . ?
F5 C5 1.324(12) . ?
F6 C6 1.378(11) . ?
C1 C6 1.366(14) . ?
C1 C2 1.407(14) . ?
C2 C3 1.362(14) . ?
C3 C4 1.371(15) . ?
C4 C5 1.375(15) . ?
C5 C6 1.390(15) . ?
C11 C16 1.335(17) . ?
C11 C12 1.371(15) . ?
C12 C13 1.403(17) . ?
C13 C14 1.386(17) . ?
C14 C15 1.348(18) . ?
C15 C16 1.475(19) . ?
C21 C22 1.379(16) . ?
C21 C23 1.396(17) 3_766 ?
C22 C23 1.387(17) . ?
C23 C21 1.396(17) 3_766 ?
